data_7058673
loop_
_publ_author_name
'Jardim, Guilherme A. M.'
'Bozzi, \'Icaro A. O.'
'Oliveira, Willian X. C.'
'Mesquita-Rodrigues, Camila'
'Menna-Barreto, Rubem F. S.'
'Kumar, Ramar A.'
'Gravel, Edmond'
'Doris, Eric'
'Braga, Antonio L.'
'da Silva J\'unior, Eufr\^anio N.'

_publ_section_title
;
 Copper complexes and carbon nanotube--copper ferrite-catalyzed benzenoid
 A-ring selenation of quinones: an efficient method for the synthesis of
 trypanocidal agents
;
_journal_issue 35
_journal_name_full 'New Journal of Chemistry'
_journal_page_first 13751
_journal_paper_doi 10.1039/C9NJ02026H
_journal_volume 43
_journal_year 2019
_chemical_formula_sum 'C20 H11 Cl O2 Se'
_chemical_formula_weight 397.70
_space_group_crystal_system triclinic
_space_group_IT_number 2
_space_group_name_Hall '-P 1'
_space_group_name_H-M_alt 'P -1'
_symmetry_space_group_name_Hall '-P 1'
_symmetry_space_group_name_H-M 'P -1'
_atom_sites_solution_hydrogens geom
_audit_creation_method SHELXL-2018/3
_audit_update_record
;
2019-06-05 deposited with the CCDC.    2019-07-25 downloaded from the CCDC.
;
_cell_angle_alpha 106.318(3)
_cell_angle_beta 102.141(3)
_cell_angle_gamma 90.953(3)
_cell_formula_units_Z 2
_cell_length_a 8.0372(2)
_cell_length_b 9.3175(3)
_cell_length_c 11.5027(4)
_cell_measurement_reflns_used 6881
_cell_measurement_temperature 298(2)
_cell_measurement_theta_max 26.9530
_cell_measurement_theta_min 3.3050
_cell_volume 805.57(5)
_computing_cell_refinement 'CrysAlisPro 1.171.39.46 (Rigaku OD, 2018)'
_computing_data_collection 'CrysAlisPro 1.171.39.46 (Rigaku OD, 2018)'
_computing_data_reduction 'CrysAlisPro 1.171.39.46 (Rigaku OD, 2018)'
_computing_structure_refinement 'SHELXL-2018/3 (Sheldrick, 2018)'
_computing_structure_solution SIR-92
_diffrn_ambient_temperature 298(2)
_diffrn_detector_area_resol_mean 5.2923
_diffrn_measured_fraction_theta_full 0.999
_diffrn_measured_fraction_theta_max 0.999
_diffrn_measurement_device_type 'SuperNova, Dual, Cu at home/near, AtlasS2'
_diffrn_measurement_method '\w scans'
_diffrn_radiation_type MoK\a
_diffrn_radiation_wavelength 0.71073
_diffrn_reflns_av_R_equivalents 0.0393
_diffrn_reflns_av_unetI/netI 0.0285
_diffrn_reflns_Laue_measured_fraction_full 0.999
_diffrn_reflns_Laue_measured_fraction_max 0.999
_diffrn_reflns_limit_h_max 10
_diffrn_reflns_limit_h_min -10
_diffrn_reflns_limit_k_max 11
_diffrn_reflns_limit_k_min -11
_diffrn_reflns_limit_l_max 14
_diffrn_reflns_limit_l_min -14
_diffrn_reflns_number 16242
_diffrn_reflns_point_group_measured_fraction_full 0.999
_diffrn_reflns_point_group_measured_fraction_max 0.999
_diffrn_reflns_theta_full 25.242
_diffrn_reflns_theta_max 26.369
_diffrn_reflns_theta_min 2.601
_diffrn_source 'micro-focus sealed X-ray tube'
_exptl_absorpt_coefficient_mu 2.505
_exptl_absorpt_correction_T_max 1.000
_exptl_absorpt_correction_T_min 0.390
_exptl_absorpt_correction_type gaussian
_exptl_absorpt_process_details
;
CrysAlisPro 1.171.39.46 (Rigaku Oxford Diffraction, 2018)
Numerical absorption correction based on gaussian integration over
                        a multifaceted crystal model
Empirical absorption correction using spherical harmonics,
 implemented in SCALE3 ABSPACK scaling algorithm.
;
_exptl_crystal_colour orange
_exptl_crystal_density_diffrn 1.640
_exptl_crystal_description block
_exptl_crystal_F_000 396
_exptl_crystal_size_max 0.308
_exptl_crystal_size_mid 0.168
_exptl_crystal_size_min 0.148
_refine_diff_density_max 0.350
_refine_diff_density_min -0.409
_refine_diff_density_rms 0.066
_refine_ls_extinction_method none
_refine_ls_goodness_of_fit_ref 1.053
_refine_ls_hydrogen_treatment constr
_refine_ls_matrix_type full
_refine_ls_number_parameters 217
_refine_ls_number_reflns 3286
_refine_ls_number_restraints 0
_refine_ls_restrained_S_all 1.053
_refine_ls_R_factor_all 0.0398
_refine_ls_R_factor_gt 0.0305
_refine_ls_shift/su_max 0.000
_refine_ls_shift/su_mean 0.000
_refine_ls_structure_factor_coef Fsqd
_refine_ls_weighting_details 'w=1/[\s^2^(Fo^2^)+(0.0300P)^2^+0.2782P] where P=(Fo^2^+2Fc^2^)/3'
_refine_ls_weighting_scheme calc
_refine_ls_wR_factor_gt 0.0655
_refine_ls_wR_factor_ref 0.0696
_reflns_Friedel_coverage 0.000
_reflns_number_gt 2856
_reflns_number_total 3286
_reflns_threshold_expression 'I > 2\s(I)'
_cod_data_source_file c9nj02026h2.cif
_cod_data_source_block shelx_CCDC4
_cod_depositor_comments 'Adding full bibliography for 7058669--7058675.cif.'
_cod_database_code 7058673
_shelx_shelxl_version_number 2018/3
_shelx_space_group_comment
;
The symmetry employed for this shelxl refinement is uniquely defined
by the following loop, which should always be used as a source of
symmetry information in preference to the above space-group names.
They are only intended as comments.
;

loop_
_space_group_symop_operation_xyz
'x, y, z'
'-x, -y, -z'

loop_
_atom_site_label
_atom_site_type_symbol
_atom_site_fract_x
_atom_site_fract_y
_atom_site_fract_z
_atom_site_U_iso_or_equiv
_atom_site_adp_type
_atom_site_occupancy
_atom_site_site_symmetry_order
_atom_site_calc_flag
_atom_site_refinement_flags_posn
_atom_site_refinement_flags_adp
Se1 Se 1.39643(3) -0.17407(3) 0.81333(2) 0.04733(10) Uani 1 1 d . .
Cl1 Cl 1.22377(11) -0.61700(10) 1.11718(9) 0.0881(3) Uani 1 1 d . .
O1 O 1.44662(19) 0.01642(19) 0.68785(16) 0.0514(4) Uani 1 1 d . .
O2 O 0.8354(2) 0.2315(2) 0.5889(2) 0.0725(6) Uani 1 1 d . .
C9A C 1.1655(2) 0.0219(2) 0.71612(19) 0.0342(4) Uani 1 1 d . .
C4A C 1.0063(3) 0.0822(2) 0.6924(2) 0.0378(5) Uani 1 1 d . .
C8A C 1.2770(3) 0.1703(2) 0.58911(19) 0.0364(5) Uani 1 1 d . .
C9 C 1.3063(3) 0.0644(2) 0.66535(19) 0.0360(5) Uani 1 1 d . .
C5A C 1.1175(3) 0.2262(2) 0.5626(2) 0.0383(5) Uani 1 1 d . .
C10 C 0.9751(3) 0.1840(3) 0.6126(2) 0.0433(5) Uani 1 1 d . .
C4 C 0.8747(3) 0.0464(3) 0.7428(2) 0.0484(6) Uani 1 1 d . .
H4 H 0.769181 0.084671 0.725663 0.058 Uiso 1 1 calc R U
C1 C 1.1878(3) -0.0778(2) 0.7893(2) 0.0369(5) Uani 1 1 d . .
C5 C 1.0939(3) 0.3238(3) 0.4897(2) 0.0494(6) Uani 1 1 d . .
H5 H 0.987346 0.359654 0.470413 0.059 Uiso 1 1 calc R U
C8 C 1.4097(3) 0.2137(3) 0.5427(2) 0.0471(6) Uani 1 1 d . .
H8 H 1.515632 0.175835 0.559082 0.057 Uiso 1 1 calc R U
C11 C 1.3336(3) -0.3040(2) 0.9039(2) 0.0422(5) Uani 1 1 d . .
C6 C 1.2272(4) 0.3678(3) 0.4459(2) 0.0579(7) Uani 1 1 d . .
H6 H 1.211120 0.434590 0.398510 0.069 Uiso 1 1 calc R U
C16 C 1.2496(4) -0.4424(3) 0.8425(3) 0.0663(8) Uani 1 1 d . .
H16 H 1.216716 -0.472283 0.756198 0.080 Uiso 1 1 calc R U
C12 C 1.3833(3) -0.2625(3) 1.0312(2) 0.0569(7) Uani 1 1 d . .
H12 H 1.440969 -0.168918 1.073627 0.068 Uiso 1 1 calc R U
C7 C 1.3849(3) 0.3125(3) 0.4725(2) 0.0570(6) Uani 1 1 d . .
H7 H 1.474665 0.342181 0.442758 0.068 Uiso 1 1 calc R U
C3 C 0.9011(3) -0.0459(3) 0.8181(2) 0.0526(6) Uani 1 1 d . .
H3 H 0.813844 -0.066959 0.854041 0.063 Uiso 1 1 calc R U
C13 C 1.3485(4) -0.3584(3) 1.0970(2) 0.0609(7) Uani 1 1 d . .
H13 H 1.382133 -0.329690 1.183318 0.073 Uiso 1 1 calc R U
C2 C 1.0546(3) -0.1079(3) 0.8414(2) 0.0475(6) Uani 1 1 d . .
H2 H 1.069355 -0.170516 0.892406 0.057 Uiso 1 1 calc R U
C14 C 1.2651(3) -0.4946(3) 1.0346(3) 0.0521(6) Uani 1 1 d . .
C15 C 1.2133(4) -0.5382(3) 0.9087(3) 0.0734(9) Uani 1 1 d . .
H15 H 1.154047 -0.631264 0.867180 0.088 Uiso 1 1 calc R U

loop_
_atom_site_aniso_label
_atom_site_aniso_U_11
_atom_site_aniso_U_22
_atom_site_aniso_U_33
_atom_site_aniso_U_23
_atom_site_aniso_U_13
_atom_site_aniso_U_12
Se1 0.03838(14) 0.05384(16) 0.06206(18) 0.03304(12) 0.01536(11) 0.01044(10)
Cl1 0.0866(6) 0.0903(6) 0.1259(7) 0.0777(6) 0.0441(5) 0.0142(4)
O1 0.0329(8) 0.0677(11) 0.0672(11) 0.0379(9) 0.0153(7) 0.0109(8)
O2 0.0388(10) 0.0964(15) 0.1076(16) 0.0642(13) 0.0229(10) 0.0255(10)
C9A 0.0305(10) 0.0348(11) 0.0366(11) 0.0094(9) 0.0073(8) -0.0001(8)
C4A 0.0311(11) 0.0384(12) 0.0429(12) 0.0104(10) 0.0081(9) 0.0017(9)
C8A 0.0356(11) 0.0376(11) 0.0359(11) 0.0109(9) 0.0074(9) 0.0000(9)
C9 0.0304(11) 0.0387(11) 0.0381(12) 0.0110(9) 0.0063(8) 0.0009(9)
C5A 0.0388(11) 0.0368(11) 0.0394(12) 0.0117(10) 0.0080(9) 0.0041(9)
C10 0.0352(12) 0.0446(13) 0.0493(13) 0.0143(11) 0.0066(10) 0.0067(10)
C4 0.0329(12) 0.0533(14) 0.0642(16) 0.0206(12) 0.0170(11) 0.0083(10)
C1 0.0324(10) 0.0378(11) 0.0418(12) 0.0132(10) 0.0090(9) 0.0021(9)
C5 0.0516(14) 0.0489(14) 0.0520(14) 0.0218(12) 0.0106(11) 0.0113(11)
C8 0.0414(12) 0.0544(14) 0.0519(14) 0.0223(12) 0.0149(11) 0.0054(10)
C11 0.0424(12) 0.0396(12) 0.0494(14) 0.0199(11) 0.0105(10) 0.0057(10)
C6 0.0712(18) 0.0598(16) 0.0570(16) 0.0336(14) 0.0222(13) 0.0133(13)
C16 0.094(2) 0.0487(16) 0.0502(16) 0.0138(13) 0.0047(14) -0.0072(14)
C12 0.0672(17) 0.0486(15) 0.0524(16) 0.0191(12) 0.0028(12) -0.0059(12)
C7 0.0614(16) 0.0631(16) 0.0587(16) 0.0279(13) 0.0263(13) 0.0017(13)
C3 0.0394(13) 0.0613(16) 0.0696(17) 0.0281(13) 0.0268(12) 0.0039(11)
C13 0.0775(19) 0.0618(17) 0.0466(15) 0.0244(13) 0.0094(13) 0.0010(14)
C2 0.0440(13) 0.0521(14) 0.0553(15) 0.0249(12) 0.0175(11) 0.0034(10)
C14 0.0493(14) 0.0507(15) 0.0724(18) 0.0364(14) 0.0224(13) 0.0109(11)
C15 0.093(2) 0.0436(15) 0.079(2) 0.0212(15) 0.0070(17) -0.0160(14)

loop_
_atom_type_symbol
_atom_type_description
_atom_type_scat_dispersion_real
_atom_type_scat_dispersion_imag
_atom_type_scat_source
C C 0.0033 0.0016 'International Tables Vol C Tables 4.2.6.8 and 6.1.1.4'
H H 0.0000 0.0000 'International Tables Vol C Tables 4.2.6.8 and 6.1.1.4'
O O 0.0106 0.0060 'International Tables Vol C Tables 4.2.6.8 and 6.1.1.4'
Cl Cl 0.1484 0.1585 'International Tables Vol C Tables 4.2.6.8 and 6.1.1.4'
Se Se -0.0929 2.2259 'International Tables Vol C Tables 4.2.6.8 and 6.1.1.4'

loop_
_geom_angle_atom_site_label_1
_geom_angle_atom_site_label_2
_geom_angle_atom_site_label_3
_geom_angle
C1 Se1 C11 98.88(9)
C1 C9A C4A 119.15(18)
C1 C9A C9 120.88(18)
C4A C9A C9 119.96(19)
C4 C4A C9A 120.4(2)
C4 C4A C10 118.5(2)
C9A C4A C10 121.10(19)
C8 C8A C5A 119.5(2)
C8 C8A C9 119.56(19)
C5A C8A C9 120.92(19)
O1 C9 C9A 120.81(19)
O1 C9 C8A 120.23(19)
C9A C9 C8A 118.94(18)
C5 C5A C8A 119.5(2)
C5 C5A C10 119.9(2)
C8A C5A C10 120.67(19)
O2 C10 C5A 120.9(2)
O2 C10 C4A 120.8(2)
C5A C10 C4A 118.34(19)
C3 C4 C4A 119.6(2)
C3 C4 H4 120.2
C4A C4 H4 120.2
C2 C1 C9A 118.9(2)
C2 C1 Se1 120.65(17)
C9A C1 Se1 120.44(15)
C6 C5 C5A 120.4(2)
C6 C5 H5 119.8
C5A C5 H5 119.8
C7 C8 C8A 120.3(2)
C7 C8 H8 119.9
C8A C8 H8 119.9
C16 C11 C12 119.1(2)
C16 C11 Se1 120.78(19)
C12 C11 Se1 119.94(18)
C5 C6 C7 119.9(2)
C5 C6 H6 120.0
C7 C6 H6 120.0
C11 C16 C15 120.2(3)
C11 C16 H16 119.9
C15 C16 H16 119.9
C11 C12 C13 120.6(2)
C11 C12 H12 119.7
C13 C12 H12 119.7
C8 C7 C6 120.4(2)
C8 C7 H7 119.8
C6 C7 H7 119.8
C4 C3 C2 121.2(2)
C4 C3 H3 119.4
C2 C3 H3 119.4
C14 C13 C12 119.3(2)
C14 C13 H13 120.3
C12 C13 H13 120.3
C3 C2 C1 120.7(2)
C3 C2 H2 119.7
C1 C2 H2 119.7
C13 C14 C15 121.3(2)
C13 C14 Cl1 119.5(2)
C15 C14 Cl1 119.3(2)
C14 C15 C16 119.4(3)
C14 C15 H15 120.3
C16 C15 H15 120.3

loop_
_geom_bond_atom_site_label_1
_geom_bond_atom_site_label_2
_geom_bond_distance
Se1 C1 1.921(2)
Se1 C11 1.928(2)
Cl1 C14 1.744(2)
O1 C9 1.223(2)
O2 C10 1.218(3)
C9A C1 1.409(3)
C9A C4A 1.411(3)
C9A C9 1.474(3)
C4A C4 1.385(3)
C4A C10 1.486(3)
C8A C8 1.390(3)
C8A C5A 1.398(3)
C8A C9 1.485(3)
C5A C5 1.391(3)
C5A C10 1.478(3)
C4 C3 1.371(3)
C4 H4 0.9300
C1 C2 1.391(3)
C5 C6 1.378(3)
C5 H5 0.9300
C8 C7 1.376(3)
C8 H8 0.9300
C11 C16 1.370(3)
C11 C12 1.372(3)
C6 C7 1.383(4)
C6 H6 0.9300
C16 C15 1.388(4)
C16 H16 0.9300
C12 C13 1.383(3)
C12 H12 0.9300
C7 H7 0.9300
C3 C2 1.378(3)
C3 H3 0.9300
C13 C14 1.354(4)
C13 H13 0.9300
C2 H2 0.9300
C14 C15 1.359(4)
C15 H15 0.9300

loop_
_geom_torsion_atom_site_label_1
_geom_torsion_atom_site_label_2
_geom_torsion_atom_site_label_3
_geom_torsion_atom_site_label_4
_geom_torsion
C1 C9A C4A C4 1.4(3)
C9 C9A C4A C4 -178.1(2)
C1 C9A C4A C10 -178.10(19)
C9 C9A C4A C10 2.4(3)
C1 C9A C9 O1 -1.5(3)
C4A C9A C9 O1 178.0(2)
C1 C9A C9 C8A -179.74(19)
C4A C9A C9 C8A -0.3(3)
C8 C8A C9 O1 0.5(3)
C5A C8A C9 O1 -180.0(2)
C8 C8A C9 C9A 178.7(2)
C5A C8A C9 C9A -1.7(3)
C8 C8A C5A C5 0.3(3)
C9 C8A C5A C5 -179.2(2)
C8 C8A C5A C10 -178.9(2)
C9 C8A C5A C10 1.5(3)
C5 C5A C10 O2 1.3(4)
C8A C5A C10 O2 -179.4(2)
C5 C5A C10 C4A -178.6(2)
C8A C5A C10 C4A 0.6(3)
C4 C4A C10 O2 -2.1(3)
C9A C4A C10 O2 177.4(2)
C4 C4A C10 C5A 177.9(2)
C9A C4A C10 C5A -2.6(3)
C9A C4A C4 C3 1.3(4)
C10 C4A C4 C3 -179.2(2)
C4A C9A C1 C2 -3.2(3)
C9 C9A C1 C2 176.3(2)
C4A C9A C1 Se1 175.27(15)
C9 C9A C1 Se1 -5.3(3)
C8A C5A C5 C6 -1.3(4)
C10 C5A C5 C6 177.9(2)
C5A C8A C8 C7 0.8(4)
C9 C8A C8 C7 -179.6(2)
C5A C5 C6 C7 1.2(4)
C12 C11 C16 C15 0.9(4)
Se1 C11 C16 C15 176.5(2)
C16 C11 C12 C13 -0.3(4)
Se1 C11 C12 C13 -175.9(2)
C8A C8 C7 C6 -1.0(4)
C5 C6 C7 C8 -0.1(4)
C4A C4 C3 C2 -2.2(4)
C11 C12 C13 C14 0.2(4)
C4 C3 C2 C1 0.3(4)
C9A C1 C2 C3 2.4(4)
Se1 C1 C2 C3 -176.07(19)
C12 C13 C14 C15 -0.7(4)
C12 C13 C14 Cl1 179.1(2)
C13 C14 C15 C16 1.3(5)
Cl1 C14 C15 C16 -178.5(2)
C11 C16 C15 C14 -1.4(5)
